data_4060944
loop_
_publ_author_name
'Cao, Changsheng'
'Wang, Tongen'
'Patrick, Brian O.'
'Love, Jennifer A.'

_publ_section_title
;
 Orthometalation of Tp*Rh(PPh3)2: Implications for Catalytic Reactivity
;
_journal_coden_ASTM ORGND7
_journal_issue 5
_journal_name_full Organometallics
_journal_page_first 1321
_journal_page_last 1324
_journal_paper_doi 10.1021/om0510268
_journal_volume 25
_journal_year 2006
_chemical_formula_sum 'C38 H43 B N6 O2 P Rh'
_chemical_formula_weight 760.47
_space_group_IT_number 2
_symmetry_cell_setting triclinic
_symmetry_space_group_name_Hall '-P 1'
_symmetry_space_group_name_H-M 'P -1'
_cell_angle_alpha 76.493(4)
_cell_angle_beta 80.728(4)
_cell_angle_gamma 87.572(4)
_cell_formula_units_Z 2
_cell_length_a 9.5855(12)
_cell_length_b 12.3351(14)
_cell_length_c 16.064(2)
_cell_measurement_temperature 173(2)
_cell_volume 1822.7(4)
_diffrn_ambient_temperature 173(2)
_exptl_crystal_density_diffrn 1.386
_cod_database_code 4060944

loop_
_symmetry_equiv_pos_as_xyz
'x, y, z'
'-x, -y, -z'

loop_
_atom_site_label
_atom_site_type_symbol
_atom_site_fract_x
_atom_site_fract_y
_atom_site_fract_z
_atom_site_U_iso_or_equiv
_atom_site_adp_type
_atom_site_occupancy
_atom_site_symmetry_multiplicity
_atom_site_calc_flag
_atom_site_refinement_flags
_atom_site_disorder_assembly
_atom_site_disorder_group
C1 C 0.77828(14) 0.74143(11) 0.29363(8) 0.0207(3) Uani 1 1 d . . .
C2 C 0.85626(16) 0.66507(12) 0.28077(10) 0.0273(3) Uani 1 1 d . A .
C3 C 0.92938(18) 0.57019(13) 0.25721(11) 0.0339(3) Uani 1 1 d . . .
C4 C 1.1325(3) 0.5101(2) 0.17331(19) 0.0388(8) Uani 0.759(9) 1 d P A 1
H4A H 1.1371 0.4472 0.2240 0.047 Uiso 0.759(9) 1 calc PR A 1
H4B H 1.2303 0.5357 0.1491 0.047 Uiso 0.759(9) 1 calc PR A 1
C4B C 1.0695(12) 0.4979(8) 0.1374(8) 0.049(3) Uani 0.241(9) 1 d P A 2
H4B1 H 0.9986 0.4375 0.1536 0.059 Uiso 0.241(9) 1 calc PR A 2
H4B2 H 1.0868 0.5236 0.0735 0.059 Uiso 0.241(9) 1 calc PR A 2
C5 C 1.0699(3) 0.4692(3) 0.1055(2) 0.0468(8) Uani 0.759(9) 1 d P A 1
H5A H 0.9750 0.4398 0.1300 0.070 Uiso 0.759(9) 1 calc PR A 1
H5B H 1.1302 0.4102 0.0871 0.070 Uiso 0.759(9) 1 calc PR A 1
H5C H 1.0640 0.5313 0.0553 0.070 Uiso 0.759(9) 1 calc PR A 1
C5B C 1.1990(16) 0.4589(12) 0.1693(8) 0.078(5) Uani 0.241(9) 1 d P A 2
H5B1 H 1.2674 0.5199 0.1536 0.117 Uiso 0.241(9) 1 calc PR A 2
H5B2 H 1.2377 0.3972 0.1436 0.117 Uiso 0.241(9) 1 calc PR A 2
H5B3 H 1.1799 0.4329 0.2325 0.117 Uiso 0.241(9) 1 calc PR A 2
C6 C 0.38112(14) 0.66616(11) 0.36288(9) 0.0237(3) Uani 1 1 d . . .
C7 C 0.40207(16) 0.64493(13) 0.44936(10) 0.0304(3) Uani 1 1 d . . .
H7 H 0.4699 0.6868 0.4655 0.036 Uiso 1 1 calc R . .
C8 C 0.3241(2) 0.56273(15) 0.51222(11) 0.0400(4) Uani 1 1 d . . .
H8 H 0.3388 0.5497 0.5709 0.048 Uiso 1 1 calc R . .
C9 C 0.22583(19) 0.50019(14) 0.48990(12) 0.0408(4) Uani 1 1 d . . .
H9 H 0.1710 0.4460 0.5332 0.049 Uiso 1 1 calc R . .
C10 C 0.20783(18) 0.51710(14) 0.40402(12) 0.0375(4) Uani 1 1 d . . .
H10 H 0.1420 0.4730 0.3883 0.045 Uiso 1 1 calc R . .
C11 C 0.28556(16) 0.59835(13) 0.34051(10) 0.0303(3) Uani 1 1 d . . .
H11 H 0.2739 0.6080 0.2816 0.036 Uiso 1 1 calc R . .
C12 C 0.51025(14) 0.71156(13) 0.18755(9) 0.0258(3) Uani 1 1 d . . .
C13 C 0.47202(16) 0.76001(16) 0.10647(10) 0.0356(4) Uani 1 1 d . . .
H13 H 0.4224 0.8290 0.0979 0.043 Uiso 1 1 calc R . .
C14 C 0.50723(19) 0.7064(2) 0.03797(12) 0.0506(5) Uani 1 1 d . . .
H14 H 0.4810 0.7393 -0.0170 0.061 Uiso 1 1 calc R . .
C15 C 0.5796(2) 0.6064(2) 0.04960(14) 0.0566(6) Uani 1 1 d . . .
H15 H 0.6040 0.5709 0.0027 0.068 Uiso 1 1 calc R . .
C16 C 0.6167(2) 0.55761(17) 0.13026(14) 0.0499(5) Uani 1 1 d . . .
H16 H 0.6665 0.4886 0.1383 0.060 Uiso 1 1 calc R . .
C17 C 0.58154(17) 0.60913(13) 0.19945(12) 0.0347(3) Uani 1 1 d . . .
H17 H 0.6059 0.5747 0.2546 0.042 Uiso 1 1 calc R . .
C18 C 0.33265(14) 0.87957(12) 0.24194(8) 0.0213(3) Uani 1 1 d . . .
C19 C 0.37247(15) 0.98882(12) 0.19897(9) 0.0273(3) Uani 1 1 d . . .
H19 H 0.4668 1.0122 0.1955 0.033 Uiso 1 1 calc R . .
C20 C 0.27460(17) 1.06347(14) 0.16127(10) 0.0319(3) Uani 1 1 d . . .
H20 H 0.3022 1.1377 0.1330 0.038 Uiso 1 1 calc R . .
C21 C 0.13695(16) 1.02965(14) 0.16491(9) 0.0310(3) Uani 1 1 d . . .
H21 H 0.0706 1.0806 0.1390 0.037 Uiso 1 1 calc R . .
C22 C 0.09666(15) 0.92151(14) 0.20638(9) 0.0293(3) Uani 1 1 d . . .
H22 H 0.0028 0.8981 0.2084 0.035 Uiso 1 1 calc R . .
C23 C 0.19316(14) 0.84713(13) 0.24503(9) 0.0252(3) Uani 1 1 d . . .
H23 H 0.1643 0.7734 0.2739 0.030 Uiso 1 1 calc R . .
C25 C 0.41477(14) 1.01040(12) 0.40435(9) 0.0231(3) Uani 1 1 d . . .
C26 C 0.38343(16) 1.12325(13) 0.40044(10) 0.0301(3) Uani 1 1 d . . .
H26 H 0.3053 1.1527 0.4328 0.036 Uiso 1 1 calc R . .
C27 C 0.48825(16) 1.18321(12) 0.34039(10) 0.0280(3) Uani 1 1 d . . .
N2 N 0.57814(12) 1.10901(9) 0.30887(7) 0.0212(2) Uani 1 1 d . . .
C24 C 0.33824(15) 0.91185(13) 0.46280(9) 0.0279(3) Uani 1 1 d . . .
H24A H 0.2913 0.8727 0.4286 0.042 Uiso 1 1 calc R . .
H24B H 0.2674 0.9366 0.5057 0.042 Uiso 1 1 calc R . .
H24C H 0.4057 0.8614 0.4926 0.042 Uiso 1 1 calc R . .
C28 C 0.5088(2) 1.30700(14) 0.31188(14) 0.0456(4) Uani 1 1 d . . .
H28A H 0.6031 1.3257 0.3204 0.068 Uiso 1 1 calc R . .
H28B H 0.4369 1.3443 0.3462 0.068 Uiso 1 1 calc R . .
H28C H 0.4998 1.3318 0.2504 0.068 Uiso 1 1 calc R . .
C30 C 0.78232(13) 0.95378(12) 0.09894(8) 0.0211(3) Uani 1 1 d . . .
C31 C 0.81341(15) 1.05696(12) 0.04090(9) 0.0264(3) Uani 1 1 d . . .
H31 H 0.8459 1.0696 -0.0196 0.032 Uiso 1 1 calc R . .
C32 C 0.78739(15) 1.13621(12) 0.08935(9) 0.0238(3) Uani 1 1 d . . .
N4 N 0.73977(11) 1.08291(9) 0.17271(7) 0.0192(2) Uani 1 1 d . . .
C29 C 0.80916(16) 0.84149(12) 0.07840(9) 0.0273(3) Uani 1 1 d . . .
H29A H 0.9112 0.8294 0.0650 0.041 Uiso 1 1 calc R . .
H29B H 0.7645 0.8382 0.0283 0.041 Uiso 1 1 calc R . .
H29C H 0.7692 0.7835 0.1285 0.041 Uiso 1 1 calc R . .
C33 C 0.8121(2) 1.25957(13) 0.06107(10) 0.0357(4) Uani 1 1 d . . .
H33A H 0.7288 1.2990 0.0834 0.054 Uiso 1 1 calc R . .
H33B H 0.8290 1.2818 -0.0024 0.054 Uiso 1 1 calc R . .
H33C H 0.8947 1.2784 0.0837 0.054 Uiso 1 1 calc R . .
C35 C 0.92044(13) 0.91677(11) 0.39772(8) 0.0193(2) Uani 1 1 d . . .
C36 C 1.00413(14) 1.00930(12) 0.39255(9) 0.0221(3) Uani 1 1 d . . .
H36 H 1.0839 1.0104 0.4206 0.027 Uiso 1 1 calc R . .
C37 C 0.94785(14) 1.09827(11) 0.33888(9) 0.0216(3) Uani 1 1 d . . .
N6 N 0.83402(11) 1.06106(9) 0.31319(7) 0.0185(2) Uani 1 1 d D . .
C34 C 0.93727(15) 0.79926(12) 0.44663(9) 0.0246(3) Uani 1 1 d . . .
H34A H 0.8458 0.7614 0.4597 0.037 Uiso 1 1 calc R . .
H34B H 0.9718 0.7992 0.5008 0.037 Uiso 1 1 calc R . .
H34C H 1.0052 0.7601 0.4114 0.037 Uiso 1 1 calc R . .
C38 C 0.99801(18) 1.21652(12) 0.30967(11) 0.0328(3) Uani 1 1 d . . .
H38A H 1.0098 1.2393 0.2463 0.049 Uiso 1 1 calc R . .
H38B H 1.0888 1.2224 0.3290 0.049 Uiso 1 1 calc R . .
H38C H 0.9283 1.2652 0.3347 0.049 Uiso 1 1 calc R . .
B1 B 0.72829(16) 1.12712(12) 0.25596(10) 0.0197(3) Uani 1 1 d . . .
N1 N 0.53244(11) 1.00206(9) 0.34767(7) 0.0197(2) Uani 1 1 d . . .
N3 N 0.73542(11) 0.96961(9) 0.17882(7) 0.0184(2) Uani 1 1 d . . .
N5 N 0.81834(11) 0.94868(9) 0.34892(7) 0.0162(2) Uani 1 1 d . . .
O1 O 0.8832(9) 0.4749(3) 0.2843(8) 0.054(2) Uani 0.759(9) 1 d PD A 1
O1B O 0.918(3) 0.4739(9) 0.290(2) 0.043(4) Uani 0.241(9) 1 d PD A 2
O2 O 1.0537(3) 0.5981(2) 0.2011(3) 0.0333(6) Uani 0.759(9) 1 d PD A 1
O2B O 1.0136(14) 0.6016(6) 0.1825(8) 0.052(3) Uani 0.241(9) 1 d PD A 2
P1 P 0.47155(3) 0.78079(3) 0.27903(2) 0.01826(7) Uani 1 1 d . . .
Rh1 Rh 0.656094(10) 0.867704(8) 0.312666(6) 0.01593(4) Uani 1 1 d . . .
H1B H 0.7555(16) 1.2150(13) 0.2392(10) 0.017(4) Uiso 1 1 d . . .
H1 H 0.6148(18) 0.8039(14) 0.4042(11) 0.031(4) Uiso 1 1 d . . .

loop_
_atom_site_aniso_label
_atom_site_aniso_U_11
_atom_site_aniso_U_22
_atom_site_aniso_U_33
_atom_site_aniso_U_23
_atom_site_aniso_U_13
_atom_site_aniso_U_12
C1 0.0211(6) 0.0195(6) 0.0208(6) -0.0028(5) -0.0037(5) -0.0023(5)
C2 0.0296(7) 0.0223(7) 0.0294(7) -0.0053(6) -0.0049(6) 0.0034(6)
C3 0.0410(9) 0.0242(8) 0.0335(8) -0.0059(6) -0.0003(7) 0.0083(6)
C4 0.0315(14) 0.0391(15) 0.0514(15) -0.0280(12) 0.0007(11) 0.0072(11)
C4B 0.072(7) 0.027(5) 0.043(6) -0.010(4) 0.011(5) -0.004(4)
C5 0.0640(18) 0.0401(16) 0.0397(16) -0.0228(12) 0.0050(13) -0.0130(13)
C5B 0.074(9) 0.061(8) 0.091(9) -0.025(6) 0.026(6) -0.021(7)
C6 0.0218(6) 0.0205(6) 0.0259(7) -0.0017(5) 0.0006(5) -0.0031(5)
C7 0.0319(7) 0.0283(8) 0.0279(7) 0.0002(6) -0.0041(6) -0.0058(6)
C8 0.0481(10) 0.0366(9) 0.0284(8) 0.0051(7) -0.0017(7) -0.0097(8)
C9 0.0433(9) 0.0297(8) 0.0404(9) 0.0029(7) 0.0070(7) -0.0129(7)
C10 0.0363(8) 0.0291(8) 0.0443(9) -0.0051(7) 0.0005(7) -0.0139(7)
C11 0.0298(7) 0.0283(8) 0.0312(7) -0.0051(6) -0.0007(6) -0.0075(6)
C12 0.0206(6) 0.0313(7) 0.0271(7) -0.0120(6) 0.0020(5) -0.0091(5)
C13 0.0249(7) 0.0563(10) 0.0281(7) -0.0156(7) -0.0016(6) -0.0071(7)
C14 0.0350(9) 0.0919(16) 0.0337(9) -0.0333(10) 0.0012(7) -0.0168(10)
C15 0.0456(10) 0.0805(15) 0.0559(12) -0.0512(12) 0.0155(9) -0.0259(10)
C16 0.0439(10) 0.0424(10) 0.0674(13) -0.0340(10) 0.0145(9) -0.0146(8)
C17 0.0331(8) 0.0286(8) 0.0433(9) -0.0159(7) 0.0050(7) -0.0089(6)
C18 0.0191(6) 0.0270(7) 0.0181(6) -0.0054(5) -0.0033(5) 0.0003(5)
C19 0.0245(7) 0.0290(7) 0.0280(7) -0.0020(6) -0.0087(5) -0.0027(6)
C20 0.0363(8) 0.0304(8) 0.0283(7) -0.0014(6) -0.0113(6) 0.0021(6)
C21 0.0277(7) 0.0441(9) 0.0222(7) -0.0086(6) -0.0083(6) 0.0116(6)
C22 0.0177(6) 0.0487(9) 0.0230(7) -0.0125(6) -0.0023(5) 0.0027(6)
C23 0.0202(6) 0.0335(8) 0.0217(6) -0.0076(6) 0.0000(5) -0.0027(5)
C25 0.0184(6) 0.0317(7) 0.0208(6) -0.0094(5) -0.0044(5) 0.0045(5)
C26 0.0249(7) 0.0346(8) 0.0330(8) -0.0156(6) -0.0019(6) 0.0093(6)
C27 0.0277(7) 0.0255(7) 0.0334(8) -0.0120(6) -0.0070(6) 0.0088(6)
N2 0.0222(5) 0.0190(5) 0.0227(5) -0.0054(4) -0.0044(4) 0.0040(4)
C24 0.0206(6) 0.0368(8) 0.0244(7) -0.0063(6) 0.0006(5) 0.0031(6)
C28 0.0467(10) 0.0245(8) 0.0641(12) -0.0144(8) -0.0007(9) 0.0105(7)
C30 0.0177(6) 0.0267(7) 0.0192(6) -0.0061(5) -0.0018(5) -0.0040(5)
C31 0.0301(7) 0.0304(7) 0.0173(6) -0.0027(5) -0.0019(5) -0.0070(6)
C32 0.0260(7) 0.0235(7) 0.0204(6) 0.0008(5) -0.0070(5) -0.0037(5)
N4 0.0211(5) 0.0176(5) 0.0184(5) -0.0022(4) -0.0042(4) -0.0010(4)
C29 0.0287(7) 0.0289(7) 0.0243(7) -0.0107(6) 0.0040(5) -0.0058(6)
C33 0.0514(10) 0.0246(8) 0.0279(8) 0.0039(6) -0.0093(7) -0.0093(7)
C35 0.0190(6) 0.0224(6) 0.0169(6) -0.0061(5) -0.0023(5) 0.0024(5)
C36 0.0206(6) 0.0260(7) 0.0214(6) -0.0068(5) -0.0062(5) -0.0009(5)
C37 0.0227(6) 0.0224(7) 0.0209(6) -0.0071(5) -0.0039(5) -0.0020(5)
N6 0.0198(5) 0.0165(5) 0.0196(5) -0.0044(4) -0.0039(4) -0.0002(4)
C34 0.0260(7) 0.0243(7) 0.0223(6) -0.0023(5) -0.0053(5) 0.0027(5)
C38 0.0390(8) 0.0234(7) 0.0386(8) -0.0045(6) -0.0154(7) -0.0079(6)
B1 0.0216(7) 0.0177(7) 0.0205(7) -0.0045(5) -0.0051(5) 0.0011(5)
N1 0.0181(5) 0.0204(5) 0.0202(5) -0.0047(4) -0.0029(4) 0.0024(4)
N3 0.0181(5) 0.0179(5) 0.0191(5) -0.0038(4) -0.0027(4) -0.0013(4)
N5 0.0179(5) 0.0146(5) 0.0156(5) -0.0033(4) -0.0022(4) 0.0013(4)
O1 0.064(5) 0.0204(13) 0.065(3) -0.0041(13) 0.022(3) 0.0074(12)
O1B 0.045(9) 0.021(4) 0.047(6) 0.002(3) 0.020(6) 0.011(3)
O2 0.0246(13) 0.0293(12) 0.0479(14) -0.0153(11) -0.0035(9) 0.0060(7)
O2B 0.039(6) 0.033(4) 0.059(7) 0.013(3) 0.021(4) 0.030(4)
P1 0.01682(15) 0.01897(16) 0.01800(15) -0.00278(12) -0.00128(12) -0.00269(12)
Rh1 0.01509(5) 0.01567(6) 0.01627(5) -0.00285(4) -0.00142(3) 0.00002(3)

loop_
_geom_bond_atom_site_label_1
_geom_bond_atom_site_label_2
_geom_bond_distance
_geom_bond_site_symmetry_2
_geom_bond_publ_flag
C1 C2 1.212(2) . ?
C1 Rh1 1.9606(14) . ?
C2 C3 1.434(2) . ?
C3 O1B 1.183(17) . ?
C3 O1 1.229(6) . ?
C3 O2B 1.318(12) . ?
C3 O2 1.377(4) . ?
C4 O2 1.413(3) . ?
C4 C5 1.515(4) . ?
C4 H4A 0.9900 . ?
C4 H4B 0.9900 . ?
C4B C5B 1.440(18) . ?
C4B O2B 1.644(13) . ?
C4B H4B1 0.9900 . ?
C4B H4B2 0.9900 . ?
C5 H5A 0.9800 . ?
C5 H5B 0.9800 . ?
C5 H5C 0.9800 . ?
C5B H5B1 0.9800 . ?
C5B H5B2 0.9800 . ?
C5B H5B3 0.9800 . ?
C6 C7 1.398(2) . ?
C6 C11 1.407(2) . ?
C6 P1 1.8447(14) . ?
C7 C8 1.396(2) . ?
C7 H7 0.9500 . ?
C8 C9 1.382(3) . ?
C8 H8 0.9500 . ?
C9 C10 1.384(3) . ?
C9 H9 0.9500 . ?
C10 C11 1.393(2) . ?
C10 H10 0.9500 . ?
C11 H11 0.9500 . ?
C12 C17 1.399(2) . ?
C12 C13 1.400(2) . ?
C12 P1 1.8467(14) . ?
C13 C14 1.401(2) . ?
C13 H13 0.9500 . ?
C14 C15 1.378(3) . ?
C14 H14 0.9500 . ?
C15 C16 1.391(3) . ?
C15 H15 0.9500 . ?
C16 C17 1.394(2) . ?
C16 H16 0.9500 . ?
C17 H17 0.9500 . ?
C18 C19 1.401(2) . ?
C18 C23 1.4017(18) . ?
C18 P1 1.8416(14) . ?
C19 C20 1.394(2) . ?
C19 H19 0.9500 . ?
C20 C21 1.389(2) . ?
C20 H20 0.9500 . ?
C21 C22 1.385(2) . ?
C21 H21 0.9500 . ?
C22 C23 1.389(2) . ?
C22 H22 0.9500 . ?
C23 H23 0.9500 . ?
C25 N1 1.3472(17) . ?
C25 C26 1.401(2) . ?
C25 C24 1.489(2) . ?
C26 C27 1.380(2) . ?
C26 H26 0.9500 . ?
C27 N2 1.3585(17) . ?
C27 C28 1.500(2) . ?
N2 N1 1.3775(16) . ?
N2 B1 1.5453(18) . ?
C24 H24A 0.9800 . ?
C24 H24B 0.9800 . ?
C24 H24C 0.9800 . ?
C28 H28A 0.9800 . ?
C28 H28B 0.9800 . ?
C28 H28C 0.9800 . ?
C30 N3 1.3456(16) . ?
C30 C31 1.402(2) . ?
C30 C29 1.4998(19) . ?
C31 C32 1.377(2) . ?
C31 H31 0.9500 . ?
C32 N4 1.3606(17) . ?
C32 C33 1.500(2) . ?
N4 N3 1.3799(15) . ?
N4 B1 1.5448(18) . ?
C29 H29A 0.9800 . ?
C29 H29B 0.9800 . ?
C29 H29C 0.9800 . ?
C33 H33A 0.9800 . ?
C33 H33B 0.9800 . ?
C33 H33C 0.9800 . ?
C35 N5 1.3408(16) . ?
C35 C36 1.4018(18) . ?
C35 C34 1.4944(19) . ?
C36 C37 1.3772(19) . ?
C36 H36 0.9500 . ?
C37 N6 1.3592(17) . ?
C37 C38 1.4987(19) . ?
N6 N5 1.3754(15) . ?
N6 B1 1.5546(18) . ?
C34 H34A 0.9800 . ?
C34 H34B 0.9800 . ?
C34 H34C 0.9800 . ?
C38 H38A 0.9800 . ?
C38 H38B 0.9800 . ?
C38 H38C 0.9800 . ?
B1 H1B 1.086(15) . ?
N1 Rh1 2.1265(11) . ?
N3 Rh1 2.2524(11) . ?
N5 Rh1 2.1097(11) . ?
P1 Rh1 2.3043(4) . ?
Rh1 H1 1.496(17) . ?
